data_1545953
loop_
_publ_author_name
'Wang, Dan'
'Hou, Min'
'Ji, Yue'
'Gao, Shuanhu'

_publ_section_title
;
 Total Synthesis of Scholarisine K and Alstolactine A.
;
_journal_issue 7
_journal_name_full 'Organic letters'
_journal_page_first 1922
_journal_page_last 1925
_journal_paper_doi 10.1021/acs.orglett.7b00722
_journal_volume 19
_journal_year 2017
_chemical_absolute_configuration ad
_chemical_formula_moiety 'C27 H26 N2 O4'
_chemical_formula_sum 'C27 H26 N2 O4'
_chemical_formula_weight 442.50
_space_group_crystal_system orthorhombic
_space_group_IT_number 19
_space_group_name_Hall 'P 2ac 2ab'
_space_group_name_H-M_alt 'P 21 21 21'
_symmetry_space_group_name_Hall 'P 2ac 2ab'
_symmetry_space_group_name_H-M 'P 21 21 21'
_atom_sites_solution_hydrogens geom
_audit_creation_method SHELXL-2014/7
_cell_angle_alpha 90
_cell_angle_beta 90
_cell_angle_gamma 90
_cell_formula_units_Z 4
_cell_length_a 7.9238(5)
_cell_length_b 11.0281(8)
_cell_length_c 25.0507(18)
_cell_measurement_reflns_used 9947
_cell_measurement_temperature 301(2)
_cell_measurement_theta_max 68.27
_cell_measurement_theta_min 3.53
_cell_volume 2189.0(3)
_computing_structure_refinement 'SHELXL-2014/7 (Sheldrick, 2014)'
_diffrn_ambient_temperature 301(2)
_diffrn_measured_fraction_theta_full 0.986
_diffrn_measured_fraction_theta_max 0.983
_diffrn_measurement_device_type 'Bruker APEX-II CCD'
_diffrn_measurement_method '\f and \w scans'
_diffrn_radiation_type CuK\a
_diffrn_radiation_wavelength 1.54178
_diffrn_reflns_av_R_equivalents 0.0402
_diffrn_reflns_av_unetI/netI 0.0338
_diffrn_reflns_Laue_measured_fraction_full 0.986
_diffrn_reflns_Laue_measured_fraction_max 0.983
_diffrn_reflns_limit_h_max 8
_diffrn_reflns_limit_h_min -9
_diffrn_reflns_limit_k_max 13
_diffrn_reflns_limit_k_min -13
_diffrn_reflns_limit_l_max 30
_diffrn_reflns_limit_l_min -30
_diffrn_reflns_number 16093
_diffrn_reflns_point_group_measured_fraction_full 0.987
_diffrn_reflns_point_group_measured_fraction_max 0.984
_diffrn_reflns_theta_full 67.679
_diffrn_reflns_theta_max 68.269
_diffrn_reflns_theta_min 3.529
_exptl_absorpt_coefficient_mu 0.732
_exptl_crystal_colour colorless
_exptl_crystal_density_diffrn 1.343
_exptl_crystal_description block
_exptl_crystal_F_000 936
_exptl_crystal_size_max 0.300
_exptl_crystal_size_mid 0.240
_exptl_crystal_size_min 0.180
_refine_diff_density_max 0.397
_refine_diff_density_min -0.219
_refine_diff_density_rms 0.108
_refine_ls_abs_structure_details
;
 Refined as an inversion twin.
;
_refine_ls_abs_structure_Flack 0.0(7)
_refine_ls_extinction_method none
_refine_ls_goodness_of_fit_ref 1.006
_refine_ls_hydrogen_treatment constr
_refine_ls_matrix_type full
_refine_ls_number_parameters 300
_refine_ls_number_reflns 3892
_refine_ls_number_restraints 0
_refine_ls_restrained_S_all 1.006
_refine_ls_R_factor_all 0.1022
_refine_ls_R_factor_gt 0.0924
_refine_ls_shift/su_max 0.001
_refine_ls_shift/su_mean 0.000
_refine_ls_structure_factor_coef Fsqd
_refine_ls_weighting_details 'w=1/[\s^2^(Fo^2^)+(0.1710P)^2^+0.4514P] where P=(Fo^2^+2Fc^2^)/3'
_refine_ls_weighting_scheme calc
_refine_ls_wR_factor_gt 0.2385
_refine_ls_wR_factor_ref 0.2474
_reflns_Friedel_coverage 0.736
_reflns_Friedel_fraction_full 0.988
_reflns_Friedel_fraction_max 0.985
_reflns_number_gt 3264
_reflns_number_total 3892
_reflns_threshold_expression 'I > 2\s(I)'
_cod_data_source_file ol7b00722_si_002.cif
_cod_data_source_block a_0m
_cod_database_code 1545953
_shelx_shelxl_version_number 2014/7
_shelx_space_group_comment
;
The symmetry employed for this shelxl refinement is uniquely defined
by the following loop, which should always be used as a source of
symmetry information in preference to the above space-group names.
They are only intended as comments.
;
_shelx_estimated_absorpt_t_min 0.810
_shelx_estimated_absorpt_t_max 0.880

loop_
_space_group_symop_operation_xyz
'x, y, z'
'-x+1/2, -y, z+1/2'
'-x, y+1/2, -z+1/2'
'x+1/2, -y+1/2, -z'

loop_
_atom_site_label
_atom_site_type_symbol
_atom_site_fract_x
_atom_site_fract_y
_atom_site_fract_z
_atom_site_U_iso_or_equiv
_atom_site_adp_type
_atom_site_occupancy
_atom_site_site_symmetry_order
_atom_site_calc_flag
_atom_site_refinement_flags_posn
_atom_site_refinement_flags_adp
O1 O -0.4423(6) -0.1414(4) -0.60296(17) 0.0908(12) Uani 1 1 d . .
C1 C -0.7157(9) -0.0601(5) -0.5728(2) 0.0856(15) Uani 1 1 d . .
N1 N -0.3948(7) -0.3008(4) -0.65593(18) 0.0806(12) Uani 1 1 d . .
O3 O -0.6083(7) -0.6837(5) -0.59371(19) 0.1032(14) Uani 1 1 d . .
C3 C -0.9892(12) 0.0125(7) -0.5488(3) 0.108(2) Uani 1 1 d . .
H3 H -1.0638 0.0770 -0.5448 0.130 Uiso 1 1 calc R U
O2 O -0.5691(6) -0.1517(4) -0.68389(17) 0.0909(11) Uani 1 1 d . .
C2 C -0.8280(11) 0.0332(6) -0.5684(3) 0.0972(18) Uani 1 1 d . .
H2 H -0.7963 0.1110 -0.5786 0.117 Uiso 1 1 calc R U
N2 N -0.6441(7) -0.4092(5) -0.7655(2) 0.0856(13) Uani 1 1 d . .
O4 O -0.7815(8) -0.5705(6) -0.5480(2) 0.1245(19) Uani 1 1 d . .
C4 C -1.0393(11) -0.1026(8) -0.5353(3) 0.106(2) Uani 1 1 d . .
H4 H -1.1491 -0.1170 -0.5237 0.127 Uiso 1 1 calc R U
C5 C -0.9246(11) -0.1976(7) -0.5389(3) 0.0998(19) Uani 1 1 d . .
H5 H -0.9561 -0.2756 -0.5289 0.120 Uiso 1 1 calc R U
C8 C -0.4784(8) -0.1948(5) -0.6509(2) 0.0785(13) Uani 1 1 d . .
C7 C -0.5392(10) -0.0342(6) -0.5918(3) 0.0945(17) Uani 1 1 d . .
H7A H -0.5452 0.0147 -0.6240 0.113 Uiso 1 1 calc R U
H7B H -0.4810 0.0130 -0.5648 0.113 Uiso 1 1 calc R U
C6 C -0.7631(10) -0.1756(5) -0.5576(3) 0.0923(17) Uani 1 1 d . .
H6 H -0.6859 -0.2389 -0.5599 0.111 Uiso 1 1 calc R U
C9 C -0.2780(10) -0.3500(6) -0.6162(3) 0.0880(15) Uani 1 1 d . .
H9A H -0.3096 -0.3198 -0.5812 0.106 Uiso 1 1 calc R U
H9B H -0.1652 -0.3208 -0.6240 0.106 Uiso 1 1 calc R U
C10 C -0.2752(8) -0.4883(5) -0.6146(2) 0.0811(14) Uani 1 1 d . .
C11 C -0.3046(8) -0.5511(5) -0.6682(2) 0.0796(13) Uani 1 1 d . .
H11 H -0.2181 -0.6141 -0.6716 0.095 Uiso 1 1 calc R U
C12 C -0.2711(8) -0.4586(5) -0.7123(2) 0.0821(14) Uani 1 1 d . .
H12A H -0.1592 -0.4243 -0.7079 0.098 Uiso 1 1 calc R U
H12B H -0.2759 -0.4981 -0.7468 0.098 Uiso 1 1 calc R U
C13 C -0.4022(8) -0.3586(5) -0.7097(2) 0.0800(14) Uani 1 1 d . .
H13 H -0.3793 -0.2980 -0.7373 0.096 Uiso 1 1 calc R U
C14 C -0.5662(8) -0.4191(5) -0.7205(2) 0.0802(13) Uani 1 1 d . .
C15 C -0.6276(8) -0.5225(5) -0.6851(2) 0.0779(13) Uani 1 1 d . .
C16 C -0.4764(9) -0.6123(5) -0.6797(2) 0.0824(15) Uani 1 1 d . .
H16 H -0.4640 -0.6490 -0.7151 0.099 Uiso 1 1 calc R U
C17 C -0.5258(10) -0.7159(6) -0.6432(3) 0.0923(17) Uani 1 1 d . .
H17A H -0.6001 -0.7697 -0.6629 0.111 Uiso 1 1 calc R U
H17B H -0.4247 -0.7615 -0.6346 0.111 Uiso 1 1 calc R U
C18 C -0.6996(9) -0.5828(7) -0.5873(3) 0.0946(18) Uani 1 1 d . .
C19 C -0.6901(9) -0.4839(6) -0.6287(3) 0.0882(15) Uani 1 1 d . .
H19A H -0.6155 -0.4210 -0.6155 0.106 Uiso 1 1 calc R U
H19B H -0.8014 -0.4484 -0.6325 0.106 Uiso 1 1 calc R U
C20 C -0.2263(10) -0.5404(6) -0.5699(3) 0.0991(18) Uani 1 1 d . .
H20 H -0.2120 -0.4889 -0.5409 0.119 Uiso 1 1 calc R U
C21 C -0.1907(13) -0.6717(7) -0.5599(4) 0.115(2) Uani 1 1 d . .
H21A H -0.2832 -0.7071 -0.5407 0.173 Uiso 1 1 calc R U
H21B H -0.0892 -0.6794 -0.5393 0.173 Uiso 1 1 calc R U
H21C H -0.1768 -0.7129 -0.5934 0.173 Uiso 1 1 calc R U
C22 C -0.7674(8) -0.5711(5) -0.7202(2) 0.0848(14) Uani 1 1 d . .
C23 C -0.7698(9) -0.5009(6) -0.7664(2) 0.0879(16) Uani 1 1 d . .
C24 C -0.8820(10) -0.5235(7) -0.8072(3) 0.0997(19) Uani 1 1 d . .
H24 H -0.8819 -0.4760 -0.8378 0.120 Uiso 1 1 calc R U
C25 C -0.9938(10) -0.6174(8) -0.8017(3) 0.107(2) Uani 1 1 d . .
H25 H -1.0684 -0.6355 -0.8292 0.128 Uiso 1 1 calc R U
C26 C -0.9962(9) -0.6860(7) -0.7550(3) 0.103(2) Uani 1 1 d . .
H26 H -1.0740 -0.7486 -0.7516 0.123 Uiso 1 1 calc R U
C27 C -0.8852(8) -0.6627(6) -0.7136(3) 0.0919(16) Uani 1 1 d . .
H27 H -0.8896 -0.7075 -0.6822 0.110 Uiso 1 1 calc R U

loop_
_atom_site_aniso_label
_atom_site_aniso_U_11
_atom_site_aniso_U_22
_atom_site_aniso_U_33
_atom_site_aniso_U_23
_atom_site_aniso_U_13
_atom_site_aniso_U_12
O1 0.106(3) 0.077(2) 0.089(2) -0.0083(19) -0.003(2) 0.002(2)
C1 0.108(4) 0.073(3) 0.076(3) -0.005(2) -0.004(3) -0.001(3)
N1 0.097(3) 0.067(2) 0.078(2) 0.0005(19) -0.007(2) -0.003(2)
O3 0.126(4) 0.094(3) 0.089(3) 0.013(2) 0.008(2) -0.012(3)
C3 0.126(6) 0.097(4) 0.101(4) 0.010(4) 0.010(4) 0.022(4)
O2 0.098(3) 0.085(2) 0.090(2) 0.010(2) -0.003(2) 0.010(2)
C2 0.126(5) 0.079(3) 0.086(4) 0.007(3) 0.006(4) 0.006(4)
N2 0.096(3) 0.082(3) 0.079(3) -0.002(2) -0.005(2) 0.007(3)
O4 0.133(4) 0.150(5) 0.090(3) 0.001(3) 0.027(3) -0.018(4)
C4 0.108(5) 0.114(5) 0.096(4) 0.007(4) 0.001(4) 0.000(5)
C5 0.126(5) 0.084(4) 0.089(4) 0.006(3) 0.002(4) -0.018(4)
C8 0.085(3) 0.068(3) 0.083(3) 0.008(2) 0.004(3) -0.006(3)
C7 0.107(4) 0.072(3) 0.104(4) -0.005(3) 0.014(4) -0.005(3)
C6 0.122(5) 0.072(3) 0.084(3) 0.000(2) 0.000(3) 0.003(3)
C9 0.105(4) 0.076(3) 0.083(3) -0.002(2) -0.008(3) -0.002(3)
C10 0.090(3) 0.076(3) 0.077(3) 0.003(2) -0.007(3) 0.003(3)
C11 0.092(3) 0.068(3) 0.079(3) -0.001(2) -0.002(3) 0.008(3)
C12 0.092(3) 0.077(3) 0.077(3) -0.001(2) 0.002(3) -0.004(3)
C13 0.097(3) 0.073(3) 0.070(3) 0.009(2) 0.002(3) -0.010(3)
C14 0.100(4) 0.067(3) 0.073(3) -0.008(2) -0.003(3) 0.004(3)
C15 0.089(3) 0.069(3) 0.076(3) -0.003(2) 0.006(2) -0.005(3)
C16 0.107(4) 0.066(3) 0.074(3) -0.006(2) 0.003(3) 0.000(3)
C17 0.107(4) 0.074(3) 0.096(4) 0.006(3) -0.003(3) -0.004(3)
C18 0.101(4) 0.104(4) 0.079(3) -0.005(3) 0.010(3) -0.029(4)
C19 0.097(4) 0.082(3) 0.085(3) -0.007(3) 0.006(3) -0.007(3)
C20 0.118(5) 0.088(4) 0.091(4) 0.001(3) -0.015(4) 0.003(4)
C21 0.141(6) 0.095(4) 0.110(5) 0.019(4) -0.032(5) 0.009(5)
C22 0.092(3) 0.076(3) 0.086(3) -0.013(3) 0.008(3) 0.008(3)
C23 0.096(4) 0.083(3) 0.085(3) -0.015(3) -0.003(3) 0.013(3)
C24 0.102(4) 0.106(4) 0.092(4) -0.018(3) -0.008(3) 0.010(4)
C25 0.093(4) 0.118(5) 0.110(5) -0.038(4) -0.012(4) 0.010(4)
C26 0.085(3) 0.096(4) 0.128(5) -0.030(4) 0.008(4) -0.005(4)
C27 0.083(3) 0.084(3) 0.108(4) -0.015(3) 0.009(3) -0.003(3)

loop_
_atom_type_symbol
_atom_type_description
_atom_type_scat_dispersion_real
_atom_type_scat_dispersion_imag
_atom_type_scat_source
C C 0.0181 0.0091 'International Tables Vol C Tables 4.2.6.8 and 6.1.1.4'
H H 0.0000 0.0000 'International Tables Vol C Tables 4.2.6.8 and 6.1.1.4'
N N 0.0311 0.0180 'International Tables Vol C Tables 4.2.6.8 and 6.1.1.4'
O O 0.0492 0.0322 'International Tables Vol C Tables 4.2.6.8 and 6.1.1.4'

loop_
_geom_angle_atom_site_label_1
_geom_angle_atom_site_label_2
_geom_angle_atom_site_label_3
_geom_angle
C8 O1 C7 114.4(5)
C2 C1 C6 119.7(7)
C2 C1 C7 119.2(6)
C6 C1 C7 121.0(6)
C8 N1 C9 124.6(5)
C8 N1 C13 115.9(5)
C9 N1 C13 118.7(5)
C18 O3 C17 123.5(5)
C4 C3 C2 120.4(8)
C4 C3 H3 119.8
C2 C3 H3 119.8
C1 C2 C3 120.3(7)
C1 C2 H2 119.8
C3 C2 H2 119.8
C14 N2 C23 106.9(5)
C3 C4 C5 119.4(8)
C3 C4 H4 120.3
C5 C4 H4 120.3
C6 C5 C4 119.6(7)
C6 C5 H5 120.2
C4 C5 H5 120.2
O2 C8 N1 125.1(6)
O2 C8 O1 124.2(5)
N1 C8 O1 110.6(5)
O1 C7 C1 113.7(5)
O1 C7 H7A 108.8
C1 C7 H7A 108.8
O1 C7 H7B 108.8
C1 C7 H7B 108.8
H7A C7 H7B 107.7
C1 C6 C5 120.4(7)
C1 C6 H6 119.8
C5 C6 H6 119.8
N1 C9 C10 113.5(5)
N1 C9 H9A 108.9
C10 C9 H9A 108.9
N1 C9 H9B 108.9
C10 C9 H9B 108.9
H9A C9 H9B 107.7
C20 C10 C9 117.5(6)
C20 C10 C11 126.5(6)
C9 C10 C11 115.3(5)
C12 C11 C10 107.8(5)
C12 C11 C16 108.1(5)
C10 C11 C16 119.7(5)
C12 C11 H11 106.8
C10 C11 H11 106.8
C16 C11 H11 106.8
C13 C12 C11 109.6(5)
C13 C12 H12A 109.7
C11 C12 H12A 109.7
C13 C12 H12B 109.7
C11 C12 H12B 109.7
H12A C12 H12B 108.2
C14 C13 N1 113.0(5)
C14 C13 C12 105.4(5)
N1 C13 C12 108.8(5)
C14 C13 H13 109.8
N1 C13 H13 109.8
C12 C13 H13 109.8
N2 C14 C13 122.8(5)
N2 C14 C15 114.8(5)
C13 C14 C15 120.5(5)
C22 C15 C14 99.2(5)
C22 C15 C19 113.0(5)
C14 C15 C19 115.2(5)
C22 C15 C16 112.8(5)
C14 C15 C16 106.3(5)
C19 C15 C16 109.9(5)
C17 C16 C11 116.4(5)
C17 C16 C15 109.4(5)
C11 C16 C15 114.5(4)
C17 C16 H16 105.1
C11 C16 H16 105.1
C15 C16 H16 105.1
O3 C17 C16 116.7(5)
O3 C17 H17A 108.1
C16 C17 H17A 108.1
O3 C17 H17B 108.1
C16 C17 H17B 108.1
H17A C17 H17B 107.3
O4 C18 O3 119.3(7)
O4 C18 C19 121.0(8)
O3 C18 C19 119.6(5)
C18 C19 C15 116.2(5)
C18 C19 H19A 108.2
C15 C19 H19A 108.2
C18 C19 H19B 108.2
C15 C19 H19B 108.2
H19A C19 H19B 107.4
C10 C20 C21 128.3(7)
C10 C20 H20 115.8
C21 C20 H20 115.8
C20 C21 H21A 109.5
C20 C21 H21B 109.5
H21A C21 H21B 109.5
C20 C21 H21C 109.5
H21A C21 H21C 109.5
H21B C21 H21C 109.5
C27 C22 C23 119.7(6)
C27 C22 C15 133.1(6)
C23 C22 C15 107.2(6)
C24 C23 C22 121.6(7)
C24 C23 N2 126.5(6)
C22 C23 N2 111.9(6)
C25 C24 C23 118.7(8)
C25 C24 H24 120.7
C23 C24 H24 120.7
C24 C25 C26 120.3(7)
C24 C25 H25 119.9
C26 C25 H25 119.9
C27 C26 C25 121.3(7)
C27 C26 H26 119.3
C25 C26 H26 119.3
C26 C27 C22 118.3(7)
C26 C27 H27 120.8
C22 C27 H27 120.8

loop_
_geom_bond_atom_site_label_1
_geom_bond_atom_site_label_2
_geom_bond_distance
O1 C8 1.367(7)
O1 C7 1.437(8)
C1 C2 1.365(10)
C1 C6 1.381(9)
C1 C7 1.505(11)
N1 C8 1.349(8)
N1 C9 1.463(8)
N1 C13 1.491(7)
O3 C18 1.337(9)
O3 C17 1.446(8)
C3 C4 1.373(12)
C3 C2 1.388(13)
C3 H3 0.9300
O2 C8 1.195(7)
C2 H2 0.9300
N2 C14 1.288(8)
N2 C23 1.419(9)
O4 C18 1.187(8)
C4 C5 1.390(11)
C4 H4 0.9300
C5 C6 1.384(11)
C5 H5 0.9300
C7 H7A 0.9700
C7 H7B 0.9700
C6 H6 0.9300
C9 C10 1.526(8)
C9 H9A 0.9700
C9 H9B 0.9700
C10 C20 1.316(9)
C10 C11 1.528(8)
C11 C12 1.526(8)
C11 C16 1.546(10)
C11 H11 0.9800
C12 C13 1.516(9)
C12 H12A 0.9700
C12 H12B 0.9700
C13 C14 1.485(9)
C13 H13 0.9800
C14 C15 1.526(8)
C15 C22 1.513(9)
C15 C19 1.555(8)
C15 C16 1.560(9)
C16 C17 1.515(9)
C16 H16 0.9800
C17 H17A 0.9700
C17 H17B 0.9700
C18 C19 1.507(9)
C19 H19A 0.9700
C19 H19B 0.9700
C20 C21 1.497(10)
C20 H20 0.9300
C21 H21A 0.9600
C21 H21B 0.9600
C21 H21C 0.9600
C22 C27 1.386(9)
C22 C23 1.393(9)
C23 C24 1.377(10)
C24 C25 1.370(12)
C24 H24 0.9300
C25 C26 1.392(12)
C25 H25 0.9300
C26 C27 1.384(11)
C26 H26 0.9300
C27 H27 0.9300

loop_
_geom_torsion_atom_site_label_1
_geom_torsion_atom_site_label_2
_geom_torsion_atom_site_label_3
_geom_torsion_atom_site_label_4
_geom_torsion
C6 C1 C2 C3 0.0(10)
C7 C1 C2 C3 -177.3(7)
C4 C3 C2 C1 -2.1(12)
C2 C3 C4 C5 3.0(12)
C3 C4 C5 C6 -1.9(11)
C9 N1 C8 O2 177.1(6)
C13 N1 C8 O2 7.7(8)
C9 N1 C8 O1 -1.5(8)
C13 N1 C8 O1 -170.9(5)
C7 O1 C8 O2 7.4(8)
C7 O1 C8 N1 -174.0(5)
C8 O1 C7 C1 78.7(7)
C2 C1 C7 O1 -170.4(6)
C6 C1 C7 O1 12.3(9)
C2 C1 C6 C5 1.2(10)
C7 C1 C6 C5 178.4(6)
C4 C5 C6 C1 -0.3(10)
C8 N1 C9 C10 148.6(6)
C13 N1 C9 C10 -42.4(8)
N1 C9 C10 C20 -155.9(6)
N1 C9 C10 C11 32.9(9)
C20 C10 C11 C12 -151.6(7)
C9 C10 C11 C12 18.7(8)
C20 C10 C11 C16 84.4(9)
C9 C10 C11 C16 -105.3(7)
C10 C11 C12 C13 -66.0(6)
C16 C11 C12 C13 64.7(6)
C8 N1 C13 C14 -76.4(6)
C9 N1 C13 C14 113.6(6)
C8 N1 C13 C12 166.9(5)
C9 N1 C13 C12 -3.1(7)
C11 C12 C13 C14 -63.2(6)
C11 C12 C13 N1 58.3(6)
C23 N2 C14 C13 165.5(5)
C23 N2 C14 C15 1.3(7)
N1 C13 C14 N2 136.3(5)
C12 C13 C14 N2 -105.0(6)
N1 C13 C14 C15 -60.3(7)
C12 C13 C14 C15 58.4(6)
N2 C14 C15 C22 -1.3(6)
C13 C14 C15 C22 -165.9(5)
N2 C14 C15 C19 -122.2(6)
C13 C14 C15 C19 73.1(7)
N2 C14 C15 C16 115.8(6)
C13 C14 C15 C16 -48.8(6)
C12 C11 C16 C17 174.5(5)
C10 C11 C16 C17 -61.6(7)
C12 C11 C16 C15 -56.2(6)
C10 C11 C16 C15 67.7(7)
C22 C15 C16 C17 -74.4(6)
C14 C15 C16 C17 178.0(5)
C19 C15 C16 C17 52.8(6)
C22 C15 C16 C11 152.9(5)
C14 C15 C16 C11 45.3(6)
C19 C15 C16 C11 -79.9(6)
C18 O3 C17 C16 27.1(10)
C11 C16 C17 O3 85.1(8)
C15 C16 C17 O3 -46.6(8)
C17 O3 C18 O4 170.1(7)
C17 O3 C18 C19 -13.0(10)
O4 C18 C19 C15 -161.9(7)
O3 C18 C19 C15 21.4(9)
C22 C15 C19 C18 85.4(7)
C14 C15 C19 C18 -161.6(6)
C16 C15 C19 C18 -41.6(8)
C9 C10 C20 C21 -171.3(9)
C11 C10 C20 C21 -1.2(14)
C14 C15 C22 C27 -177.0(6)
C19 C15 C22 C27 -54.6(9)
C16 C15 C22 C27 70.9(8)
C14 C15 C22 C23 0.8(6)
C19 C15 C22 C23 123.2(6)
C16 C15 C22 C23 -111.3(5)
C27 C22 C23 C24 -2.9(9)
C15 C22 C23 C24 178.9(6)
C27 C22 C23 N2 178.0(5)
C15 C22 C23 N2 -0.1(7)
C14 N2 C23 C24 -179.7(6)
C14 N2 C23 C22 -0.7(7)
C22 C23 C24 C25 0.2(10)
N2 C23 C24 C25 179.0(6)
C23 C24 C25 C26 1.8(10)
C24 C25 C26 C27 -1.0(11)
C25 C26 C27 C22 -1.7(10)
C23 C22 C27 C26 3.7(9)
C15 C22 C27 C26 -178.8(6)
